data_4512944
loop_
_publ_author_name
'Xu, Xiaomin'
'Xiao, Ting'
'Gu, Xiao'
'Yang, Xuejin'
'Kershaw, Stephen V.'
'Zhao, Ni'
'Xu, Jianbin'
'Miao, Qian'

_publ_section_title
;
 Solution-Processed Ambipolar Organic Thin-Film Transistors by Blending p-
 and n-Type Semiconductors: Solid Solution versus Microphase Separation.
;
_journal_issue 51
_journal_name_full 'ACS applied materials &amp; interfaces'
_journal_page_first 28019
_journal_page_last 28026
_journal_paper_doi 10.1021/acsami.5b01172
_journal_volume 7
_journal_year 2015
_chemical_formula_sum 'C42 H52 N2 Si2'
_chemical_formula_weight 641.04
_chemical_name_systematic
; 
 ? 
;
_space_group_IT_number 2
_symmetry_cell_setting triclinic
_symmetry_space_group_name_Hall '-P 1'
_symmetry_space_group_name_H-M 'P -1'
_atom_sites_solution_hydrogens geom
_atom_sites_solution_primary direct
_atom_sites_solution_secondary difmap
_audit_creation_method SHELXL-97
_cell_angle_alpha 78.310(9)
_cell_angle_beta 88.812(9)
_cell_angle_gamma 82.064(9)
_cell_formula_units_Z 1
_cell_length_a 7.614(4)
_cell_length_b 7.647(4)
_cell_length_c 16.876(8)
_cell_measurement_reflns_used 43
_cell_measurement_temperature 296(2)
_cell_measurement_theta_max 15
_cell_measurement_theta_min 15
_cell_volume 953.0(8)
_computing_cell_refinement 'BRUKER KAPPA APEXII DUO DIFFRACTOMETER'
_computing_data_collection 'BRUKER KAPPA APEXII DUO DIFFRACTOMETER'
_computing_data_reduction 'BRUKER KAPPA APEXII DUO DIFFRACTOMETER'
_computing_molecular_graphics 'SIEMENS SHELXTL'
_computing_publication_material 'SIEMENS SHELXTL'
_computing_structure_refinement 'SHELXL-97 (Sheldrick, 2008)'
_computing_structure_solution 'SHELXS-97 (Sheldrick, 2008)'
_diffrn_ambient_temperature 296(2)
_diffrn_measured_fraction_theta_full 0.946
_diffrn_measured_fraction_theta_max 0.946
_diffrn_measurement_device_type 'BRUKER KAPPA APEXII DUO DIFFRACTOMETER'
_diffrn_measurement_method 'PHI & OMEGA SCAN'
_diffrn_radiation_monochromator graphite
_diffrn_radiation_source 'fine-focus sealed tube'
_diffrn_radiation_type MoK\a
_diffrn_radiation_wavelength 0.71073
_diffrn_reflns_av_R_equivalents 0.1096
_diffrn_reflns_av_sigmaI/netI 0.1240
_diffrn_reflns_limit_h_max 9
_diffrn_reflns_limit_h_min -9
_diffrn_reflns_limit_k_max 8
_diffrn_reflns_limit_k_min -8
_diffrn_reflns_limit_l_max 20
_diffrn_reflns_limit_l_min -20
_diffrn_reflns_number 10514
_diffrn_reflns_theta_full 25.24
_diffrn_reflns_theta_max 25.24
_diffrn_reflns_theta_min 1.23
_exptl_absorpt_coefficient_mu 0.123
_exptl_absorpt_correction_T_max 0.7456
_exptl_absorpt_correction_T_min 0.5795
_exptl_absorpt_correction_type multi-scan
_exptl_crystal_colour black
_exptl_crystal_density_diffrn 1.117
_exptl_crystal_density_method 'not measured'
_exptl_crystal_description block
_exptl_crystal_F_000 346
_exptl_crystal_size_max 0.50
_exptl_crystal_size_mid 0.30
_exptl_crystal_size_min 0.20
_refine_diff_density_max 0.296
_refine_diff_density_min -0.281
_refine_diff_density_rms 0.088
_refine_ls_extinction_method none
_refine_ls_goodness_of_fit_ref 1.001
_refine_ls_hydrogen_treatment riding
_refine_ls_matrix_type full
_refine_ls_number_parameters 208
_refine_ls_number_reflns 3251
_refine_ls_number_restraints 0
_refine_ls_restrained_S_all 1.001
_refine_ls_R_factor_all 0.1667
_refine_ls_R_factor_gt 0.0714
_refine_ls_shift/su_max 0.000
_refine_ls_shift/su_mean 0.000
_refine_ls_structure_factor_coef Fsqd
_refine_ls_weighting_details 'calc w=1/[\s^2^(Fo^2^)+(0.1218P)^2^+0.0000P] where P=(Fo^2^+2Fc^2^)/3'
_refine_ls_weighting_scheme calc
_refine_ls_wR_factor_gt 0.1739
_refine_ls_wR_factor_ref 0.2385
_reflns_number_gt 1573
_reflns_number_total 3251
_reflns_threshold_expression >2sigma(I)
_cod_data_source_file am5b01172_si_003.cif
_cod_data_source_block (TIPS-TAP)0.5(TIPS-PEN)0.5
_cod_depositor_comments
;
The following automatic conversions were performed:

'_symmetry_cell_setting' value 'Triclinic' changed to 'triclinic'
according to
/usr/data/users/saulius/crontab/automatic-downloads/rss-feeds/ACS/lib/dictionaries/cif_core.dic
dictionary named 'cif_core.dic' version 2.4.2 from 2011-04-26.

Automatic conversion script
Id: cif_fix_values 3271 2015-04-21 07:52:19Z andrius 

 Adding full bibliography for 4512942--4512944.cif.
;
_cod_original_sg_symbol_H-M P-1
_cod_database_code 4512944

loop_
_symmetry_equiv_pos_as_xyz
'x, y, z'
'-x, -y, -z'

loop_
_atom_site_label
_atom_site_type_symbol
_atom_site_fract_x
_atom_site_fract_y
_atom_site_fract_z
_atom_site_U_iso_or_equiv
_atom_site_adp_type
_atom_site_occupancy
_atom_site_symmetry_multiplicity
_atom_site_calc_flag
_atom_site_refinement_flags
Si1 Si 0.70889(16) 0.75395(18) 0.32057(7) 0.0534(5) Uani 1 1 d .
C1 C 1.3338(6) 0.2264(7) 0.0533(3) 0.0719(14) Uani 1 1 d .
H1 H 1.3639 0.1082 0.0812 0.086 Uiso 1 1 calc R
C2 C 1.2355(6) 0.3466(7) 0.0900(3) 0.0617(13) Uani 1 1 d .
H2A H 1.1978 0.3110 0.1428 0.074 Uiso 1 1 calc R
C3 C 1.1895(5) 0.5256(6) 0.0488(2) 0.0506(11) Uani 1 1 d .
C4 C 1.0896(5) 0.6488(5) 0.0849(2) 0.0489(10) Uani 0.50 1 d P
H4A H 1.0514 0.6153 0.1378 0.059 Uiso 0.50 1 calc PR
N1 N 1.0896(5) 0.6488(5) 0.0849(2) 0.0489(10) Uani 0.50 1 d P
C5 C 1.0457(5) 0.8209(6) 0.0435(2) 0.0420(10) Uani 1 1 d .
C6 C 0.9380(5) 0.9472(6) 0.0804(2) 0.0428(10) Uani 1 1 d .
C7 C 0.8932(5) 1.1248(6) 0.0368(2) 0.0421(10) Uani 1 1 d .
C8 C 0.7931(4) 1.2507(6) 0.0742(2) 0.0487(10) Uani 0.50 1 d P
H8A H 0.7547 1.2179 0.1271 0.058 Uiso 0.50 1 calc PR
N2 N 0.7931(4) 1.2507(6) 0.0742(2) 0.0487(10) Uani 0.50 1 d P
C9 C 0.7523(5) 1.4217(7) 0.0323(2) 0.0515(11) Uani 1 1 d .
C10 C 0.6491(6) 1.5554(7) 0.0685(3) 0.0594(12) Uani 1 1 d .
H10A H 0.6104 1.5255 0.1215 0.071 Uiso 1 1 calc R
C11 C 0.6087(6) 1.7227(8) 0.0262(3) 0.0701(14) Uani 1 1 d .
H11 H 0.5404 1.8080 0.0502 0.084 Uiso 1 1 calc R
C12 C 0.8702(5) 0.8926(6) 0.1591(2) 0.0450(11) Uani 1 1 d .
C13 C 0.8089(5) 0.8412(6) 0.2238(2) 0.0527(12) Uani 1 1 d .
C14 C 0.7649(11) 0.5052(8) 0.3407(4) 0.125(3) Uani 1 1 d .
H14A H 0.6832 0.4900 0.2993 0.151 Uiso 1 1 calc R
C15 C 0.6651(12) 0.4071(9) 0.4096(4) 0.151(3) Uani 1 1 d .
H15A H 0.6993 0.2795 0.4152 0.227 Uiso 1 1 calc R
H15B H 0.5401 0.4360 0.3988 0.227 Uiso 1 1 calc R
H15C H 0.6923 0.4430 0.4588 0.227 Uiso 1 1 calc R
C16 C 0.9069(16) 0.4180(11) 0.3097(6) 0.249(7) Uani 1 1 d .
H16A H 0.9065 0.2903 0.3261 0.374 Uiso 1 1 calc R
H16B H 1.0132 0.4500 0.3292 0.374 Uiso 1 1 calc R
H16C H 0.9024 0.4513 0.2517 0.374 Uiso 1 1 calc R
C17 C 0.8006(7) 0.8566(8) 0.3983(3) 0.0763(15) Uani 1 1 d .
H17A H 0.7661 0.9865 0.3792 0.092 Uiso 1 1 calc R
C18 C 0.9985(9) 0.8348(13) 0.4031(4) 0.151(3) Uani 1 1 d .
H18A H 1.0336 0.8944 0.4440 0.226 Uiso 1 1 calc R
H18B H 1.0448 0.8872 0.3518 0.226 Uiso 1 1 calc R
H18C H 1.0441 0.7090 0.4168 0.226 Uiso 1 1 calc R
C19 C 0.7188(8) 0.8173(9) 0.4804(3) 0.108(2) Uani 1 1 d .
H19A H 0.7724 0.8783 0.5160 0.162 Uiso 1 1 calc R
H19B H 0.7377 0.6898 0.5016 0.162 Uiso 1 1 calc R
H19C H 0.5938 0.8587 0.4763 0.162 Uiso 1 1 calc R
C20 C 0.4667(6) 0.8278(8) 0.3103(3) 0.0795(16) Uani 1 1 d .
H20A H 0.4122 0.7797 0.3618 0.095 Uiso 1 1 calc R
C21 C 0.4236(8) 1.0330(10) 0.2945(4) 0.126(3) Uani 1 1 d .
H21A H 0.2974 1.0667 0.2904 0.189 Uiso 1 1 calc R
H21B H 0.4777 1.0841 0.2449 0.189 Uiso 1 1 calc R
H21C H 0.4685 1.0771 0.3384 0.189 Uiso 1 1 calc R
C22 C 0.3832(8) 0.7542(12) 0.2439(4) 0.142(3) Uani 1 1 d .
H22A H 0.2579 0.7947 0.2410 0.213 Uiso 1 1 calc R
H22B H 0.4032 0.6248 0.2564 0.213 Uiso 1 1 calc R
H22C H 0.4361 0.7971 0.1928 0.213 Uiso 1 1 calc R

loop_
_atom_site_aniso_label
_atom_site_aniso_U_11
_atom_site_aniso_U_22
_atom_site_aniso_U_33
_atom_site_aniso_U_23
_atom_site_aniso_U_13
_atom_site_aniso_U_12
Si1 0.0566(9) 0.0642(9) 0.0382(7) -0.0054(5) 0.0168(5) -0.0141(6)
C1 0.070(4) 0.066(4) 0.079(4) -0.012(3) -0.002(3) -0.011(3)
C2 0.056(3) 0.071(4) 0.055(3) -0.006(2) 0.002(2) -0.011(2)
C3 0.037(2) 0.070(4) 0.046(3) -0.012(2) 0.002(2) -0.011(2)
C4 0.041(2) 0.067(3) 0.037(2) -0.0033(19) 0.0032(17) -0.0122(19)
N1 0.041(2) 0.067(3) 0.037(2) -0.0033(19) 0.0032(17) -0.0122(19)
C5 0.030(2) 0.065(3) 0.032(2) -0.0084(19) 0.0045(17) -0.0098(18)
C6 0.035(2) 0.062(3) 0.031(2) -0.0057(19) 0.0048(17) -0.0128(19)
C7 0.031(2) 0.064(3) 0.033(2) -0.0111(19) 0.0052(17) -0.0099(18)
C8 0.040(2) 0.070(3) 0.037(2) -0.0110(19) 0.0061(17) -0.0115(19)
N2 0.040(2) 0.070(3) 0.037(2) -0.0110(19) 0.0061(17) -0.0115(19)
C9 0.037(3) 0.077(4) 0.045(3) -0.017(2) 0.0000(19) -0.014(2)
C10 0.053(3) 0.081(4) 0.049(3) -0.021(3) 0.005(2) -0.013(2)
C11 0.062(3) 0.081(4) 0.069(4) -0.025(3) 0.000(3) -0.005(3)
C12 0.042(3) 0.057(3) 0.035(2) -0.0103(19) 0.0041(19) -0.0051(19)
C13 0.052(3) 0.064(3) 0.040(3) -0.006(2) 0.011(2) -0.008(2)
C14 0.170(7) 0.065(5) 0.137(6) -0.011(4) 0.091(5) -0.025(4)
C15 0.249(10) 0.069(5) 0.131(6) 0.000(4) 0.081(6) -0.046(5)
C16 0.333(15) 0.098(7) 0.248(11) 0.038(7) 0.192(11) 0.072(8)
C17 0.072(4) 0.110(5) 0.052(3) -0.020(3) 0.012(3) -0.025(3)
C18 0.094(6) 0.287(11) 0.106(5) -0.090(6) 0.015(4) -0.074(6)
C19 0.125(6) 0.159(7) 0.052(3) -0.034(3) 0.021(3) -0.044(4)
C20 0.059(3) 0.126(5) 0.049(3) -0.014(3) 0.015(2) -0.009(3)
C21 0.091(5) 0.153(7) 0.109(5) -0.007(4) 0.014(4) 0.040(5)
C22 0.077(5) 0.273(11) 0.092(5) -0.059(5) -0.002(4) -0.048(5)

loop_
_atom_type_symbol
_atom_type_description
_atom_type_scat_dispersion_real
_atom_type_scat_dispersion_imag
_atom_type_scat_source
C C 0.0033 0.0016 'International Tables Vol C Tables 4.2.6.8 and 6.1.1.4'
H H 0.0000 0.0000 'International Tables Vol C Tables 4.2.6.8 and 6.1.1.4'
Si Si 0.0817 0.0704 'International Tables Vol C Tables 4.2.6.8 and 6.1.1.4'
N N 0.0061 0.0033 'International Tables Vol C Tables 4.2.6.8 and 6.1.1.4'

loop_
_geom_angle_atom_site_label_1
_geom_angle_atom_site_label_2
_geom_angle_atom_site_label_3
_geom_angle
_geom_angle_site_symmetry_1
_geom_angle_site_symmetry_3
C13 Si1 C17 107.6(2) . .
C13 Si1 C20 107.3(2) . .
C17 Si1 C20 109.5(2) . .
C13 Si1 C14 107.1(2) . .
C17 Si1 C14 112.6(3) . .
C20 Si1 C14 112.4(3) . .
C2 C1 C11 120.6(5) . 2_775
C1 C2 C3 120.3(5) . .
C4 C3 C2 121.0(4) . .
C4 C3 C9 119.7(4) . 2_775
C2 C3 C9 119.3(4) . 2_775
C5 C4 C3 119.9(4) . .
C4 C5 C6 119.7(4) . .
C4 C5 C7 120.7(4) . 2_775
C6 C5 C7 119.6(4) . 2_775
C7 C6 C5 119.1(3) . .
C7 C6 C12 120.7(3) . .
C5 C6 C12 120.1(4) . .
C8 C7 C6 119.1(4) . .
C8 C7 C5 119.6(4) . 2_775
C6 C7 C5 121.2(3) . 2_775
C9 C8 C7 118.9(4) . .
C8 C9 C3 121.3(4) . 2_775
C8 C9 C10 120.7(4) . .
C3 C9 C10 118.0(4) 2_775 .
C11 C10 C9 119.9(5) . .
C10 C11 C1 121.8(5) . 2_775
C13 C12 C6 176.9(4) . .
C12 C13 Si1 176.9(4) . .
C16 C14 C15 120.1(7) . .
C16 C14 Si1 123.9(6) . .
C15 C14 Si1 114.6(4) . .
C18 C17 C19 111.8(5) . .
C18 C17 Si1 115.4(4) . .
C19 C17 Si1 115.5(4) . .
C21 C20 C22 110.0(5) . .
C21 C20 Si1 111.5(4) . .
C22 C20 Si1 112.3(4) . .

loop_
_geom_bond_atom_site_label_1
_geom_bond_atom_site_label_2
_geom_bond_distance
_geom_bond_site_symmetry_2
Si1 C13 1.828(4) .
Si1 C17 1.852(5) .
Si1 C20 1.853(5) .
Si1 C14 1.853(6) .
C1 C2 1.345(6) .
C1 C11 1.398(6) 2_775
C2 C3 1.404(6) .
C3 C4 1.361(5) .
C3 C9 1.425(5) 2_775
C4 C5 1.359(5) .
C5 C6 1.414(5) .
C5 C7 1.422(5) 2_775
C6 C7 1.407(6) .
C6 C12 1.418(5) .
C7 C8 1.389(5) .
C7 C5 1.422(5) 2_775
C8 C9 1.352(6) .
C9 C3 1.425(5) 2_775
C9 C10 1.431(6) .
C10 C11 1.331(7) .
C11 C1 1.398(6) 2_775
C12 C13 1.191(5) .
C14 C16 1.344(9) .
C14 C15 1.503(8) .
C17 C18 1.495(8) .
C17 C19 1.499(6) .
C20 C21 1.527(9) .
C20 C22 1.537(8) .
